data_7110391
loop_
_publ_author_name
'Galoppini, Elena'
'Gilardi, Richard'

_publ_contact_author
;
      Richard Gilardi
      Laboratory for the Structure of Matter
      The Naval Research Laboratory, Code 6030
      Washington, D. C. ; USA 20375-5341
;
_publ_section_title
;
 Weak hydrogen bonding between acetylenic groups: the formation of
 diamondoid nets in the crystal structure of
 tetrakis(4-ethynylphenyl)methane&#x2020;
;
_journal_issue 2
_journal_name_full 'Chemical Communications'
_journal_page_first 173
_journal_paper_doi 10.1039/a807993e
_journal_year 1999
_chemical_compound_source synthesis
_chemical_formula_sum 'C43.5 H33.5'
_chemical_formula_weight 556.20
_chemical_name_systematic
;
 1,3,5,7-tetrakis(4-ethynylphenyl)adamantane/benzene [4:1] solvate
;
_space_group_IT_number 15
_symmetry_cell_setting monoclinic
_symmetry_space_group_name_Hall '-C 2yc'
_symmetry_space_group_name_H-M 'C 1 2/c 1'
_atom_sites_solution_hydrogens difmap
_atom_sites_solution_primary direct
_audit_creation_method SHELXL
_cell_angle_alpha 90.00
_cell_angle_beta 121.896(4)
_cell_angle_gamma 90.00
_cell_formula_units_Z 16
_cell_length_a 48.460(4)
_cell_length_b 10.5467(13)
_cell_length_c 28.759(3)
_cell_measurement_reflns_used 34
_cell_measurement_temperature 293(2)
_cell_measurement_theta_max 22.94
_cell_measurement_theta_min 6.17
_cell_volume 12479(2)
_computing_cell_refinement 'Siemens XSCANS'
_computing_data_collection 'Siemens XSCANS'
_computing_data_reduction 'Siemens SHELXTL'
_computing_molecular_graphics 'Siemens SHELXTL'
_computing_publication_material 'Siemens SHELXTL'
_computing_structure_refinement 'SHELXL-93 (Sheldrick, 1993)'
_computing_structure_solution 'SHELXS-86 (Sheldrick, 1990)'
_diffrn_ambient_temperature 293(2)
_diffrn_measurement_device 'Siemens P4'
_diffrn_measurement_method '\w scans'
_diffrn_radiation_monochromator graphite
_diffrn_radiation_source 'fine-focus sealed tube'
_diffrn_radiation_type CuK\a
_diffrn_radiation_wavelength 1.54178
_diffrn_reflns_av_R_equivalents 0.0462
_diffrn_reflns_av_sigmaI/netI 0.0956
_diffrn_reflns_limit_h_max 34
_diffrn_reflns_limit_h_min -44
_diffrn_reflns_limit_k_max 8
_diffrn_reflns_limit_k_min -9
_diffrn_reflns_limit_l_max 26
_diffrn_reflns_limit_l_min -22
_diffrn_reflns_number 8609
_diffrn_reflns_theta_max 45.00
_diffrn_reflns_theta_min 3.08
_diffrn_standards_decay_% 4%
_diffrn_standards_interval_count 97
_diffrn_standards_number 3
_exptl_absorpt_coefficient_mu 0.504
_exptl_absorpt_correction_T_max 0.9773
_exptl_absorpt_correction_T_min 0.9105
_exptl_absorpt_correction_type integration
_exptl_crystal_colour 'clear colorless'
_exptl_crystal_density_diffrn 1.184
_exptl_crystal_description thick_plate
_exptl_crystal_F_000 4712
_exptl_crystal_size_max .48
_exptl_crystal_size_mid .11
_exptl_crystal_size_min .05
_refine_diff_density_max 0.159
_refine_diff_density_min -0.198
_refine_diff_density_rms 0.038
_refine_ls_extinction_coef 0.000124(14)
_refine_ls_extinction_expression Fc^*^=kFc[1+0.001xFc^2^\l^3^/sin(2\q)]^-1/4^
_refine_ls_extinction_method SHELXL
_refine_ls_goodness_of_fit_all 1.023
_refine_ls_goodness_of_fit_obs 1.149
_refine_ls_hydrogen_treatment 'riding - ideal trigonal, tetrahedral'
_refine_ls_matrix_type full
_refine_ls_number_parameters 785
_refine_ls_number_reflns 5051
_refine_ls_number_restraints 6
_refine_ls_restrained_S_all 1.030
_refine_ls_restrained_S_obs 1.161
_refine_ls_R_factor_all 0.1141
_refine_ls_R_factor_obs 0.0574
_refine_ls_shift/esd_max -0.017
_refine_ls_shift/esd_mean 0.001
_refine_ls_structure_factor_coef Fsqd
_refine_ls_weighting_details 'w=1/[\s^2^(Fo^2^)+(0.0506P)^2^+0.0000P] where P=(Fo^2^+2Fc^2^)/3'
_refine_ls_weighting_scheme calc
_refine_ls_wR_factor_all 0.1376
_refine_ls_wR_factor_obs 0.1115
_reflns_number_observed 2985
_reflns_number_total 5051
_reflns_observed_criterion >2sigma(I)
_cod_data_source_file 807993esup1.cif
_cod_data_source_block galop02b
_cod_depositor_comments
;
The following automatic conversions were performed:

'_symmetry_cell_setting' value 'Monoclinic' changed to 'monoclinic'
according to /home/saulius/struct/CIF-dictionaries/cif_core.dic
dictionary named 'cif_core.dic' version 2.4.2 from 2011-04-26.

Automatic conversion script
Id: cif_fix_values 1891 2012-01-12 08:04:46Z andrius 

The following automatic conversions were performed:

'_refine_ls_weighting_scheme' value 'calc
w=1/[\s^2^(Fo^2^)+(0.0506P)^2^+0.0000P] where P=(Fo^2^+2Fc^2^)/3' was
changed to 'calc'. New tag '_refine_ls_weighting_details' was
created. The value of the new tag was set to
'w=1/[\s^2^(Fo^2^)+(0.0506P)^2^+0.0000P] where P=(Fo^2^+2Fc^2^)/3'.

Automatic conversion script
Id: cif_fix_values 3143 2015-03-26 13:38:13Z robertas 
;
_cod_original_cell_volume 12479.1(22)
_cod_original_sg_symbol_H-M C2/c
_cod_original_formula_sum 'C43.50 H33.50'
_cod_database_code 7110391

loop_
_symmetry_equiv_pos_as_xyz
'x, y, z'
'-x, y, -z+1/2'
'x+1/2, y+1/2, z'
'-x+1/2, y+1/2, -z+1/2'
'-x, -y, -z'
'x, -y, z-1/2'
'-x+1/2, -y+1/2, -z'
'x+1/2, -y+1/2, z-1/2'

loop_
_atom_site_aniso_label
_atom_site_aniso_U_11
_atom_site_aniso_U_22
_atom_site_aniso_U_33
_atom_site_aniso_U_23
_atom_site_aniso_U_13
_atom_site_aniso_U_12
C1 0.038(4) 0.035(4) 0.036(4) 0.005(4) 0.021(4) 0.004(4)
C2 0.037(4) 0.048(5) 0.040(4) 0.001(4) 0.015(3) 0.007(4)
C3 0.030(4) 0.035(4) 0.037(4) 0.001(4) 0.012(4) -0.002(3)
C4 0.033(4) 0.044(4) 0.048(4) 0.010(4) 0.020(4) 0.004(3)
C5 0.035(4) 0.031(4) 0.036(4) 0.005(3) 0.015(4) 0.003(3)
C6 0.034(4) 0.042(4) 0.042(4) -0.002(3) 0.015(3) -0.002(3)
C7 0.027(4) 0.042(4) 0.041(4) -0.004(4) 0.015(4) -0.003(3)
C8 0.037(4) 0.038(4) 0.044(4) 0.002(3) 0.019(3) 0.000(4)
C9 0.032(4) 0.046(5) 0.048(4) 0.004(4) 0.017(3) 0.001(3)
C10 0.038(4) 0.048(4) 0.044(4) -0.001(4) 0.015(4) 0.003(4)
C1A 0.031(4) 0.049(5) 0.039(4) 0.007(4) 0.017(3) 0.006(4)
C2A 0.043(5) 0.056(6) 0.083(6) 0.021(5) 0.012(4) -0.003(4)
C3A 0.050(5) 0.052(5) 0.088(6) 0.012(5) 0.016(5) -0.019(5)
C4A 0.059(5) 0.035(5) 0.048(5) 0.002(4) 0.031(4) 0.000(5)
C5A 0.045(5) 0.061(6) 0.080(5) 0.022(5) 0.028(4) 0.005(4)
C6A 0.036(5) 0.052(5) 0.093(6) 0.027(5) 0.031(5) -0.001(4)
C7A 0.067(5) 0.042(6) 0.072(5) 0.000(5) 0.042(4) -0.007(4)
C8A 0.099(6) 0.057(6) 0.082(6) -0.008(5) 0.059(5) -0.008(5)
C1B 0.027(4) 0.050(5) 0.039(5) 0.001(4) 0.014(4) 0.003(4)
C2B 0.057(5) 0.052(5) 0.046(5) 0.002(5) 0.013(4) -0.016(4)
C3B 0.063(5) 0.092(7) 0.041(5) 0.001(5) 0.023(5) -0.021(5)
C4B 0.045(4) 0.064(6) 0.044(6) -0.003(5) 0.020(4) -0.010(5)
C5B 0.057(5) 0.048(5) 0.062(5) -0.002(5) 0.015(4) -0.005(4)
C6B 0.060(5) 0.046(5) 0.053(5) 0.002(4) 0.008(4) -0.007(4)
C7B 0.049(5) 0.074(6) 0.057(5) -0.012(5) 0.021(4) -0.009(5)
C8B 0.078(6) 0.102(7) 0.063(6) -0.015(5) 0.016(5) -0.025(5)
C1C 0.031(4) 0.055(5) 0.043(4) -0.004(4) 0.016(4) -0.004(4)
C2C 0.095(6) 0.064(6) 0.089(6) 0.007(5) 0.074(5) 0.010(5)
C3C 0.093(6) 0.075(6) 0.100(6) 0.002(5) 0.075(5) 0.006(5)
C4C 0.047(5) 0.095(7) 0.047(5) 0.002(5) 0.031(4) -0.003(5)
C5C 0.034(4) 0.085(7) 0.031(4) 0.016(4) 0.003(4) -0.003(5)
C6C 0.034(4) 0.069(6) 0.042(4) 0.010(4) 0.016(4) 0.004(4)
C7C 0.078(6) 0.151(8) 0.059(6) 0.015(5) 0.045(5) 0.005(6)
C8C 0.115(8) 0.257(14) 0.094(7) 0.027(8) 0.073(7) 0.012(9)
C1D 0.033(4) 0.045(5) 0.036(4) -0.004(4) 0.015(4) -0.002(4)
C2D 0.044(4) 0.052(5) 0.049(5) -0.003(4) 0.019(4) 0.013(4)
C3D 0.047(5) 0.047(5) 0.050(5) -0.005(4) 0.014(4) -0.001(4)
C4D 0.036(5) 0.048(5) 0.047(5) 0.008(4) 0.020(4) 0.012(4)
C5D 0.049(5) 0.060(5) 0.063(5) -0.013(4) 0.019(4) 0.012(5)
C6D 0.041(5) 0.058(5) 0.052(5) -0.013(4) 0.012(4) -0.002(4)
C7D 0.049(5) 0.075(6) 0.061(5) 0.004(4) 0.029(4) 0.007(5)
C8D 0.060(5) 0.075(6) 0.095(6) 0.004(5) 0.036(5) 0.005(5)
C11 0.033(4) 0.031(4) 0.041(4) 0.006(4) 0.015(3) 0.007(3)
C12 0.029(4) 0.042(4) 0.044(4) -0.005(4) 0.015(3) 0.002(3)
C13 0.030(4) 0.047(4) 0.027(4) 0.002(4) 0.011(3) -0.001(3)
C14 0.036(4) 0.037(4) 0.037(4) 0.001(3) 0.013(3) -0.003(3)
C15 0.025(4) 0.037(4) 0.042(4) -0.003(4) 0.017(3) 0.001(3)
C16 0.030(4) 0.049(4) 0.036(4) -0.005(3) 0.016(3) -0.003(3)
C17 0.026(4) 0.042(4) 0.031(4) -0.008(4) 0.006(3) -0.003(3)
C18 0.030(4) 0.041(4) 0.040(4) -0.001(3) 0.017(3) -0.004(3)
C19 0.027(4) 0.048(5) 0.033(4) -0.002(3) 0.009(3) -0.009(3)
C20 0.029(4) 0.036(4) 0.040(4) -0.002(4) 0.013(3) 0.001(3)
C1E 0.033(4) 0.036(5) 0.039(4) -0.006(4) 0.012(4) -0.004(4)
C2E 0.050(4) 0.044(5) 0.062(5) -0.002(4) 0.033(4) 0.008(4)
C3E 0.052(4) 0.038(5) 0.055(5) -0.001(4) 0.022(4) 0.009(4)
C4E 0.036(4) 0.041(5) 0.062(5) -0.012(5) 0.020(4) 0.004(4)
C5E 0.055(5) 0.057(6) 0.078(6) -0.007(5) 0.042(4) 0.006(4)
C6E 0.056(5) 0.055(5) 0.057(5) 0.004(4) 0.030(4) 0.011(4)
C7E 0.052(5) 0.051(6) 0.087(6) -0.014(5) 0.031(4) 0.004(5)
C8E 0.065(6) 0.074(7) 0.117(7) -0.021(6) 0.034(5) 0.010(5)
C1F 0.026(4) 0.051(5) 0.036(5) -0.008(4) 0.012(4) 0.000(4)
C2F 0.044(4) 0.044(5) 0.038(5) -0.008(4) 0.009(3) -0.003(4)
C3F 0.040(4) 0.040(5) 0.054(5) 0.008(5) 0.015(4) 0.003(4)
C4F 0.037(4) 0.055(5) 0.033(5) 0.009(4) 0.015(4) 0.010(4)
C5F 0.035(4) 0.050(5) 0.045(5) 0.000(4) 0.009(4) -0.006(4)
C6F 0.046(4) 0.045(5) 0.047(5) -0.002(4) 0.020(4) -0.009(4)
C7F 0.035(4) 0.054(5) 0.046(5) 0.012(4) 0.017(4) 0.011(4)
C8F 0.038(4) 0.086(6) 0.063(5) 0.025(5) 0.018(4) 0.008(4)
C1G 0.030(4) 0.044(5) 0.033(4) -0.004(3) 0.010(3) -0.002(4)
C2G 0.047(5) 0.052(5) 0.063(5) -0.011(4) 0.036(4) -0.008(4)
C3G 0.048(5) 0.055(5) 0.077(5) -0.016(4) 0.040(4) -0.017(4)
C4G 0.031(4) 0.061(6) 0.050(5) 0.009(4) 0.021(4) 0.003(4)
C5G 0.036(4) 0.054(5) 0.057(5) -0.008(4) 0.022(4) 0.003(4)
C6G 0.038(4) 0.050(5) 0.051(4) 0.001(4) 0.018(4) -0.001(4)
C7G 0.050(5) 0.063(5) 0.061(5) 0.000(4) 0.034(4) -0.005(4)
C8G 0.067(6) 0.083(6) 0.081(6) 0.004(5) 0.044(5) -0.006(5)
C1H 0.034(4) 0.043(4) 0.037(4) 0.000(3) 0.018(4) 0.003(3)
C2H 0.033(4) 0.046(4) 0.041(4) -0.002(4) 0.013(4) -0.004(3)
C3H 0.047(4) 0.050(5) 0.037(5) -0.001(4) 0.020(4) 0.001(4)
C4H 0.042(5) 0.050(5) 0.030(5) 0.006(4) 0.013(4) 0.003(4)
C5H 0.026(4) 0.074(5) 0.056(5) -0.011(4) 0.010(4) -0.012(4)
C6H 0.036(4) 0.070(5) 0.046(5) -0.019(4) 0.018(4) -0.013(4)
C7H 0.044(5) 0.065(5) 0.037(5) 0.000(4) 0.009(4) 0.001(4)
C8H 0.059(5) 0.101(6) 0.043(5) -0.007(5) 0.017(4) -0.010(5)
C1S 0.140(14) 0.194(16) 0.092(12) 0.048(11) 0.068(9) 0.086(11)
C2S 0.130(13) 0.074(8) 0.101(12) -0.002(6) 0.011(10) 0.030(9)
C3S 0.100(9) 0.138(13) 0.158(15) 0.055(11) 0.062(15) 0.013(10)

loop_
_atom_site_label
_atom_site_type_symbol
_atom_site_fract_x
_atom_site_fract_y
_atom_site_fract_z
_atom_site_U_iso_or_equiv
_atom_site_thermal_displace_type
_atom_site_occupancy
_atom_site_calc_flag
_atom_site_refinement_flags
C1 C 0.59764(13) 0.9719(5) 0.5017(2) 0.035(2) Uani 1 d .
C2 C 0.57250(13) 0.8941(6) 0.4515(2) 0.044(2) Uani 1 d .
H21 H 0.55251(13) 0.9424(6) 0.4311(2) 0.053 Uiso 1 calc R
H22 H 0.58073(13) 0.8798(6) 0.4276(2) 0.053 Uiso 1 calc R
C3 C 0.56518(13) 0.7658(5) 0.4679(2) 0.037(2) Uani 1 d .
C4 C 0.55280(12) 0.7893(5) 0.5066(2) 0.042(2) Uani 1 d .
H41 H 0.54861(12) 0.7086(5) 0.5179(2) 0.051 Uiso 1 calc R
H42 H 0.53252(12) 0.8360(5) 0.4873(2) 0.051 Uiso 1 calc R
C5 C 0.57795(13) 0.8649(5) 0.5578(2) 0.036(2) Uani 1 d .
C6 C 0.60953(12) 0.7874(6) 0.5877(2) 0.042(2) Uani 1 d .
H61 H 0.62552(12) 0.8321(6) 0.6205(2) 0.050 Uiso 1 calc R
H62 H 0.60533(12) 0.7063(6) 0.5986(2) 0.050 Uiso 1 calc R
C7 C 0.62303(13) 0.7657(6) 0.5510(2) 0.038(2) Uani 1 d .
C8 C 0.62903(12) 0.8939(5) 0.5326(2) 0.041(2) Uani 1 d .
H81 H 0.64521(12) 0.9410(5) 0.5644(2) 0.049 Uiso 1 calc R
H82 H 0.63744(12) 0.8798(5) 0.5090(2) 0.049 Uiso 1 calc R
C9 C 0.58435(13) 0.9918(5) 0.5393(2) 0.044(2) Uani 1 d .
H91 H 0.59991(13) 1.0404(5) 0.5712(2) 0.053 Uiso 1 calc R
H92 H 0.56430(13) 1.0400(5) 0.5199(2) 0.053 Uiso 1 calc R
C10 C 0.59735(13) 0.6918(5) 0.4996(2) 0.046(2) Uani 1 d .
H102 H 0.60561(13) 0.6767(5) 0.4759(2) 0.056 Uiso 1 calc R
H101 H 0.59343(13) 0.6102(5) 0.5107(2) 0.056 Uiso 1 calc R
C1A C 0.60309(15) 1.0979(6) 0.4830(2) 0.041(2) Uani 1 d .
C2A C 0.6335(2) 1.1479(7) 0.4991(3) 0.071(2) Uani 1 d .
H2A H 0.6520(2) 1.1020(7) 0.5238(3) 0.085 Uiso 1 calc R
C3A C 0.6376(2) 1.2619(7) 0.4802(3) 0.073(2) Uani 1 d .
H3A H 0.6585(2) 1.2911(7) 0.4928(3) 0.088 Uiso 1 calc R
C4A C 0.6114(2) 1.3334(6) 0.4431(3) 0.046(2) Uani 1 d .
C5A C 0.5814(2) 1.2866(7) 0.4267(3) 0.065(2) Uani 1 d .
H5A H 0.5631(2) 1.3327(7) 0.4018(3) 0.078 Uiso 1 calc R
C6A C 0.57757(15) 1.1719(7) 0.4461(3) 0.062(2) Uani 1 d .
H6A H 0.55656(15) 1.1437(7) 0.4333(3) 0.074 Uiso 1 calc R
C7A C 0.6163(2) 1.4484(8) 0.4228(3) 0.058(2) Uani 1 d .
C8A C 0.6205(2) 1.5435(8) 0.4073(3) 0.074(2) Uani 1 d .
H8A H 0.6238(2) 1.6198(8) 0.3948(3) 0.104 Uiso 1 calc R
C1B C 0.54007(13) 0.6902(7) 0.4176(3) 0.040(2) Uani 1 d .
C2B C 0.5241(2) 0.7416(6) 0.3659(3) 0.059(2) Uani 1 d .
H2B H 0.5289(2) 0.8243(6) 0.3612(3) 0.070 Uiso 1 calc R
C3B C 0.5011(2) 0.6734(8) 0.3204(3) 0.068(2) Uani 1 d .
H3B H 0.4910(2) 0.7110(8) 0.2860(3) 0.082 Uiso 1 calc R
C4B C 0.4928(2) 0.5514(8) 0.3253(3) 0.053(2) Uani 1 d .
C5B C 0.5085(2) 0.4993(6) 0.3772(3) 0.064(2) Uani 1 d .
H5B H 0.5037(2) 0.4166(6) 0.3819(3) 0.077 Uiso 1 calc R
C6B C 0.5314(2) 0.5688(7) 0.4226(3) 0.064(2) Uani 1 d .
H6B H 0.5411(2) 0.5323(7) 0.4572(3) 0.076 Uiso 1 calc R
C7B C 0.4693(2) 0.4827(7) 0.2779(3) 0.064(2) Uani 1 d .
C8B C 0.4500(2) 0.4274(8) 0.2390(3) 0.091(3) Uani 1 d .
H8B H 0.4347(2) 0.3833(8) 0.2080(3) 0.128 Uiso 1 calc R
C1C C 0.56356(13) 0.8829(7) 0.5935(2) 0.045(2) Uani 1 d .
C2C C 0.5480(2) 0.9939(7) 0.5931(3) 0.070(2) Uani 1 d .
H2C H 0.5482(2) 1.0631(7) 0.5733(3) 0.084 Uiso 1 calc R
C3C C 0.5322(2) 1.0043(8) 0.6213(3) 0.077(2) Uani 1 d .
H3C H 0.5223(2) 1.0805(8) 0.6204(3) 0.093 Uiso 1 calc R
C4C C 0.5309(2) 0.9044(9) 0.6505(3) 0.060(2) Uani 1 d .
C5C C 0.5478(2) 0.7955(7) 0.6539(2) 0.057(2) Uani 1 d .
H5C H 0.5487(2) 0.7282(7) 0.6755(2) 0.068 Uiso 1 calc R
C6C C 0.56320(14) 0.7861(7) 0.6254(3) 0.050(2) Uani 1 d .
H6C H 0.57389(14) 0.7110(7) 0.6277(3) 0.060 Uiso 1 calc R
C7C C 0.5115(2) 0.9134(9) 0.6746(3) 0.092(3) Uani 1 d .
C8C C 0.4934(2) 0.9175(11) 0.6899(3) 0.147(4) Uani 1 d .
H8C H 0.4791(2) 0.9207(11) 0.7020(3) 0.205 Uiso 1 calc R
C1D C 0.65588(14) 0.6949(6) 0.5811(2) 0.039(2) Uani 1 d .
C2D C 0.6811(2) 0.7415(6) 0.6308(3) 0.051(2) Uani 1 d .
H2D H 0.6768(2) 0.8055(6) 0.6484(3) 0.061 Uiso 1 calc R
C3D C 0.7125(2) 0.6944(6) 0.6547(3) 0.054(2) Uani 1 d .
H3D H 0.7289(2) 0.7270(6) 0.6880(3) 0.064 Uiso 1 calc R
C4D C 0.71958(15) 0.6001(6) 0.6296(3) 0.045(2) Uani 1 d .
C5D C 0.6944(2) 0.5487(6) 0.5821(3) 0.063(2) Uani 1 d .
H5D H 0.6985(2) 0.4818(6) 0.5655(3) 0.075 Uiso 1 calc R
C6D C 0.6632(2) 0.5947(7) 0.5588(3) 0.057(2) Uani 1 d .
H6D H 0.6466(2) 0.5569(7) 0.5270(3) 0.068 Uiso 1 calc R
C7D C 0.7531(2) 0.5662(7) 0.6498(3) 0.061(2) Uani 1 d .
C8D C 0.7799(2) 0.5419(7) 0.6645(3) 0.079(2) Uani 1 d .
H8D H 0.8014(2) 0.5226(7) 0.6762(3) 0.110 Uiso 1 calc R
C11 C 0.34436(13) 0.3225(5) 0.1997(2) 0.037(2) Uani 1 d .
C12 C 0.33756(13) 0.4184(5) 0.1552(2) 0.041(2) Uani 1 d .
H121 H 0.32235(13) 0.3818(5) 0.1197(2) 0.049 Uiso 1 calc R
H122 H 0.35760(13) 0.4362(5) 0.1566(2) 0.049 Uiso 1 calc R
C13 C 0.32348(13) 0.5431(6) 0.1615(2) 0.036(2) Uani 1 d .
C14 C 0.29249(12) 0.5145(5) 0.1618(2) 0.040(2) Uani 1 d .
H141 H 0.28404(12) 0.5928(5) 0.1671(2) 0.048 Uiso 1 calc R
H142 H 0.27615(12) 0.4797(5) 0.1265(2) 0.048 Uiso 1 calc R
C15 C 0.29883(12) 0.4208(5) 0.2068(2) 0.035(2) Uani 1 d .
C16 C 0.32485(11) 0.4778(5) 0.2630(2) 0.039(2) Uani 1 d .
H161 H 0.31657(11) 0.5552(5) 0.2695(2) 0.047 Uiso 1 calc R
H162 H 0.32942(11) 0.4183(5) 0.2920(2) 0.047 Uiso 1 calc R
C17 C 0.35650(12) 0.5068(6) 0.2643(2) 0.037(2) Uani 1 d .
C18 C 0.36920(12) 0.3828(5) 0.2554(2) 0.038(2) Uani 1 d .
H181 H 0.37379(12) 0.3240(5) 0.2846(2) 0.045 Uiso 1 calc R
H182 H 0.38935(12) 0.3987(5) 0.2568(2) 0.045 Uiso 1 calc R
C19 C 0.31276(12) 0.2981(5) 0.1989(2) 0.039(2) Uani 1 d .
H191 H 0.29682(12) 0.2599(5) 0.1641(2) 0.047 Uiso 1 calc R
H192 H 0.31708(12) 0.2387(5) 0.2277(2) 0.047 Uiso 1 calc R
C20 C 0.34844(12) 0.5997(5) 0.2177(2) 0.037(2) Uani 1 d .
H201 H 0.36818(12) 0.6205(5) 0.2185(2) 0.045 Uiso 1 calc R
H202 H 0.33981(12) 0.6775(5) 0.2231(2) 0.045 Uiso 1 calc R
C1E C 0.35958(13) 0.2011(6) 0.1944(3) 0.039(2) Uani 1 d .
C2E C 0.36773(14) 0.1015(7) 0.2314(3) 0.050(2) Uani 1 d .
H2E H 0.36153(14) 0.1064(7) 0.2569(3) 0.060 Uiso 1 calc R
C3E C 0.38468(14) -0.0044(6) 0.2315(3) 0.052(2) Uani 1 d .
H3E H 0.38980(14) -0.0680(6) 0.2573(3) 0.062 Uiso 1 calc R
C4E C 0.39401(14) -0.0169(7) 0.1944(3) 0.050(2) Uani 1 d .
C5E C 0.38590(15) 0.0795(7) 0.1571(3) 0.060(2) Uani 1 d .
H5E H 0.39184(15) 0.0733(7) 0.1313(3) 0.072 Uiso 1 calc R
C6E C 0.36908(15) 0.1856(7) 0.1572(3) 0.056(2) Uani 1 d .
H6E H 0.36400(15) 0.2486(7) 0.1312(3) 0.067 Uiso 1 calc R
C7E C 0.4112(2) -0.1262(8) 0.1940(3) 0.066(2) Uani 1 d .
C8E C 0.4246(2) -0.2170(8) 0.1928(3) 0.092(3) Uani 1 d .
H8E H 0.4352(2) -0.2894(8) 0.1918(3) 0.129 Uiso 1 calc R
C1F C 0.31551(14) 0.6319(7) 0.1146(2) 0.040(2) Uani 1 d .
C2F C 0.32950(14) 0.7510(7) 0.1207(3) 0.048(2) Uani 1 d .
H2F H 0.34401(14) 0.7810(7) 0.1558(3) 0.058 Uiso 1 calc R
C3F C 0.32253(14) 0.8263(6) 0.0763(3) 0.049(2) Uani 1 d .
H3F H 0.33252(14) 0.9050(6) 0.0822(3) 0.059 Uiso 1 calc R
C4F C 0.30102(15) 0.7862(7) 0.0235(3) 0.043(2) Uani 1 d .
C5F C 0.28596(14) 0.6693(7) 0.0158(3) 0.049(2) Uani 1 d .
H5F H 0.27092(14) 0.6412(7) -0.0194(3) 0.059 Uiso 1 calc R
C6F C 0.29333(14) 0.5944(6) 0.0607(3) 0.048(2) Uani 1 d .
H6F H 0.28309(14) 0.5163(6) 0.0546(3) 0.058 Uiso 1 calc R
C7F C 0.29471(14) 0.8611(6) -0.0224(3) 0.047(2) Uani 1 d .
C8F C 0.28947(14) 0.9225(7) -0.0602(3) 0.066(2) Uani 1 d .
H8F H 0.28531(14) 0.9714(7) -0.0901(3) 0.093 Uiso 1 calc R
C1G C 0.26691(13) 0.4004(6) 0.2044(2) 0.039(2) Uani 1 d .
C2G C 0.24759(15) 0.2931(6) 0.1815(2) 0.051(2) Uani 1 d .
H2G H 0.25513(15) 0.2266(6) 0.1699(2) 0.061 Uiso 1 calc R
C3G C 0.2175(2) 0.2833(6) 0.1756(2) 0.057(2) Uani 1 d .
H3G H 0.2052(2) 0.2103(6) 0.1602(2) 0.068 Uiso 1 calc R
C4G C 0.20508(15) 0.3794(7) 0.1920(2) 0.048(2) Uani 1 d .
C5G C 0.2241(2) 0.4858(6) 0.2155(2) 0.050(2) Uani 1 d .
H5G H 0.2167(2) 0.5513(6) 0.2278(2) 0.060 Uiso 1 calc R
C6G C 0.25416(15) 0.4953(6) 0.2208(2) 0.048(2) Uani 1 d .
H6G H 0.26629(15) 0.5688(6) 0.2360(2) 0.058 Uiso 1 calc R
C7G C 0.1739(2) 0.3722(6) 0.1850(3) 0.055(2) Uani 1 d .
C8G C 0.1484(2) 0.3666(7) 0.1793(3) 0.075(2) Uani 1 d .
H8G H 0.1279(2) 0.3621(7) 0.1748(3) 0.104 Uiso 1 calc R
C1H C 0.38279(13) 0.5613(5) 0.3201(2) 0.039(2) Uani 1 d .
C2H C 0.37926(14) 0.5707(5) 0.3647(3) 0.043(2) Uani 1 d .
H2H H 0.35963(14) 0.5473(5) 0.3607(3) 0.052 Uiso 1 calc R
C3H C 0.4044(2) 0.6143(5) 0.4153(2) 0.046(2) Uani 1 d .
H3H H 0.4012(2) 0.6196(5) 0.4444(2) 0.055 Uiso 1 calc R
C4H C 0.4339(2) 0.6497(6) 0.4229(3) 0.043(2) Uani 1 d .
C5H C 0.43767(14) 0.6417(6) 0.3787(3) 0.057(2) Uani 1 d .
H5H H 0.45732(14) 0.6656(6) 0.3828(3) 0.069 Uiso 1 calc R
C6H C 0.41264(15) 0.5985(6) 0.3282(3) 0.052(2) Uani 1 d .
H6H H 0.41585(15) 0.5944(6) 0.2991(3) 0.063 Uiso 1 calc R
C7H C 0.4601(2) 0.6914(6) 0.4747(3) 0.055(2) Uani 1 d .
C8H C 0.4814(2) 0.7305(7) 0.5165(3) 0.073(2) Uani 1 d .
H8H H 0.4983(2) 0.7616(7) 0.5498(3) 0.102 Uiso 1 calc R
C1S C 0.2385(7) 0.7676(31) 0.5330(8) 0.139(5) Uani 1 d D
H1S H 0.2314(7) 0.7789(31) 0.5570(8) 0.166 Uiso 1 d R
C2S C 0.2639(7) 0.8365(11) 0.5403(6) 0.126(5) Uani 1 d D
H2S H 0.2730(7) 0.8985(11) 0.5674(6) 0.151 Uiso 1 calc R
C3S C 0.2760(2) 0.8154(21) 0.5085(13) 0.135(5) Uani 1 d D
H3S H 0.2945(2) 0.8577(21) 0.5146(13) 0.162 Uiso 1 d R

loop_
_atom_type_symbol
_atom_type_description
_atom_type_scat_dispersion_real
_atom_type_scat_dispersion_imag
_atom_type_scat_source
C C 0.0181 0.0091 'International Tables Vol C Tables 4.2.6.8 and 6.1.1.4'
H H 0.0000 0.0000 'International Tables Vol C Tables 4.2.6.8 and 6.1.1.4'

loop_
_geom_angle_atom_site_label_1
_geom_angle_atom_site_label_2
_geom_angle_atom_site_label_3
_geom_angle
_geom_angle_site_symmetry_1
C1A C1 C8 111.8(5) .
C1A C1 C9 110.3(5) .
C8 C1 C9 108.8(4) .
C1A C1 C2 109.5(5) .
C8 C1 C2 107.9(5) .
C9 C1 C2 108.3(4) .
C3 C2 C1 112.1(5) .
C1B C3 C2 111.4(5) .
C1B C3 C4 110.4(5) .
C2 C3 C4 108.9(5) .
C1B C3 C10 110.2(5) .
C2 C3 C10 107.6(5) .
C4 C3 C10 108.2(4) .
C3 C4 C5 111.1(4) .
C1C C5 C9 111.9(5) .
C1C C5 C6 111.4(5) .
C9 C5 C6 109.5(5) .
C1C C5 C4 107.1(5) .
C9 C5 C4 108.8(5) .
C6 C5 C4 107.9(4) .
C7 C6 C5 111.1(5) .
C6 C7 C8 109.6(5) .
C6 C7 C1D 112.3(5) .
C8 C7 C1D 107.0(4) .
C6 C7 C10 108.3(4) .
C8 C7 C10 108.5(5) .
C1D C7 C10 111.2(5) .
C1 C8 C7 111.2(4) .
C5 C9 C1 111.2(5) .
C3 C10 C7 111.2(5) .
C6A C1A C2A 113.9(6) .
C6A C1A C1 121.5(6) .
C2A C1A C1 124.6(6) .
C3A C2A C1A 123.0(6) .
C4A C3A C2A 121.5(6) .
C5A C4A C3A 116.7(6) .
C5A C4A C7A 123.2(7) .
C3A C4A C7A 120.1(7) .
C4A C5A C6A 121.6(6) .
C1A C6A C5A 123.4(6) .
C8A C7A C4A 178.6(8) .
C2B C1B C6B 116.8(6) .
C2B C1B C3 121.9(6) .
C6B C1B C3 121.2(6) .
C1B C2B C3B 121.8(6) .
C4B C3B C2B 121.4(7) .
C3B C4B C5B 117.3(6) .
C3B C4B C7B 120.3(7) .
C5B C4B C7B 122.4(7) .
C4B C5B C6B 120.9(7) .
C1B C6B C5B 121.8(6) .
C8B C7B C4B 179.6(12) .
C6C C1C C2C 115.6(6) .
C6C C1C C5 121.7(7) .
C2C C1C C5 122.5(7) .
C3C C2C C1C 121.9(7) .
C4C C3C C2C 121.3(7) .
C3C C4C C5C 117.5(6) .
C3C C4C C7C 120.0(8) .
C5C C4C C7C 122.4(8) .
C6C C5C C4C 120.5(7) .
C5C C6C C1C 123.1(7) .
C8C C7C C4C 174.1(10) .
C6D C1D C2D 116.6(5) .
C6D C1D C7 123.6(6) .
C2D C1D C7 119.3(6) .
C3D C2D C1D 121.3(6) .
C4D C3D C2D 120.8(6) .
C5D C4D C3D 118.1(6) .
C5D C4D C7D 121.2(7) .
C3D C4D C7D 120.4(7) .
C4D C5D C6D 120.9(6) .
C1D C6D C5D 122.0(6) .
C8D C7D C4D 177.2(8) .
C1E C11 C12 112.0(5) .
C1E C11 C19 112.8(5) .
C12 C11 C19 109.0(4) .
C1E C11 C18 107.3(4) .
C12 C11 C18 107.6(5) .
C19 C11 C18 108.1(5) .
C11 C12 C13 112.5(5) .
C1F C13 C14 109.6(4) .
C1F C13 C12 110.2(5) .
C14 C13 C12 109.2(5) .
C1F C13 C20 112.6(5) .
C14 C13 C20 107.4(4) .
C12 C13 C20 107.7(4) .
C15 C14 C13 111.9(4) .
C14 C15 C1G 107.9(4) .
C14 C15 C19 109.1(5) .
C1G C15 C19 112.9(5) .
C14 C15 C16 108.8(5) .
C1G C15 C16 110.4(4) .
C19 C15 C16 107.6(4) .
C17 C16 C15 110.6(4) .
C18 C17 C20 109.9(5) .
C18 C17 C1H 108.1(4) .
C20 C17 C1H 111.2(5) .
C18 C17 C16 108.0(5) .
C20 C17 C16 108.3(4) .
C1H C17 C16 111.3(5) .
C17 C18 C11 111.4(4) .
C15 C19 C11 111.7(5) .
C17 C20 C13 111.5(5) .
C6E C1E C2E 115.2(6) .
C6E C1E C11 123.7(6) .
C2E C1E C11 120.8(6) .
C3E C2E C1E 122.6(6) .
C4E C3E C2E 121.0(6) .
C3E C4E C5E 117.4(6) .
C3E C4E C7E 121.3(7) .
C5E C4E C7E 121.3(7) .
C4E C5E C6E 121.6(6) .
C1E C6E C5E 122.3(6) .
C8E C7E C4E 178.4(8) .
C2F C1F C6F 115.6(6) .
C2F C1F C13 124.5(6) .
C6F C1F C13 119.9(6) .
C3F C2F C1F 122.3(6) .
C4F C3F C2F 120.9(6) .
C3F C4F C5F 118.4(6) .
C3F C4F C7F 121.2(7) .
C5F C4F C7F 120.4(6) .
C6F C5F C4F 120.1(6) .
C5F C6F C1F 122.6(6) .
C8F C7F C4F 179.9(8) .
C6G C1G C2G 116.1(5) .
C6G C1G C15 120.4(6) .
C2G C1G C15 123.3(6) .
C3G C2G C1G 121.5(6) .
C2G C3G C4G 121.7(6) .
C3G C4G C5G 117.7(6) .
C3G C4G C7G 122.4(7) .
C5G C4G C7G 119.9(7) .
C4G C5G C6G 120.2(6) .
C1G C6G C5G 122.9(6) .
C8G C7G C4G 179.9(7) .
C2H C1H C6H 116.7(5) .
C2H C1H C17 123.6(5) .
C6H C1H C17 119.6(6) .
C1H C2H C3H 121.6(5) .
C4H C3H C2H 121.0(6) .
C3H C4H C5H 118.0(6) .
C3H C4H C7H 121.8(6) .
C5H C4H C7H 120.2(6) .
C4H C5H C6H 121.0(6) .
C5H C6H C1H 121.6(6) .
C8H C7H C4H 177.3(8) .
C3S C1S C2S 120.1(6) 7_566
C1S C2S C3S 119.8(6) .
C1S C3S C2S 120.0(6) 7_566

loop_
_geom_bond_atom_site_label_1
_geom_bond_atom_site_label_2
_geom_bond_distance
_geom_bond_site_symmetry_2
C1 C1A 1.508(8) .
C1 C8 1.533(7) .
C1 C9 1.537(7) .
C1 C2 1.544(7) .
C2 C3 1.535(7) .
C3 C1B 1.533(7) .
C3 C4 1.538(7) .
C3 C10 1.539(7) .
C4 C5 1.547(7) .
C5 C1C 1.527(8) .
C5 C9 1.532(7) .
C5 C6 1.536(7) .
C6 C7 1.522(7) .
C7 C8 1.535(7) .
C7 C1D 1.545(7) .
C7 C10 1.548(7) .
C1A C6A 1.372(7) .
C1A C2A 1.396(7) .
C2A C3A 1.376(8) .
C3A C4A 1.374(8) .
C4A C5A 1.360(8) .
C4A C7A 1.420(9) .
C5A C6A 1.385(8) .
C7A C8A 1.158(8) .
C1B C2B 1.374(7) .
C1B C6B 1.379(8) .
C2B C3B 1.390(8) .
C3B C4B 1.376(8) .
C4B C5B 1.382(8) .
C4B C7B 1.429(9) .
C5B C6B 1.394(8) .
C7B C8B 1.166(8) .
C1C C6C 1.378(8) .
C1C C2C 1.390(8) .
C2C C3C 1.380(8) .
C3C C4C 1.371(9) .
C4C C5C 1.385(8) .
C4C C7C 1.435(10) .
C5C C6C 1.372(8) .
C7C C8C 1.169(9) .
C1D C6D 1.376(7) .
C1D C2D 1.390(7) .
C2D C3D 1.388(7) .
C3D C4D 1.375(7) .
C4D C5D 1.373(7) .
C4D C7D 1.449(9) .
C5D C6D 1.381(7) .
C7D C8D 1.165(8) .
C11 C1E 1.525(8) .
C11 C12 1.525(7) .
C11 C19 1.540(7) .
C11 C18 1.543(7) .
C12 C13 1.536(7) .
C13 C1F 1.516(7) .
C13 C14 1.536(7) .
C13 C20 1.538(7) .
C14 C15 1.525(7) .
C15 C1G 1.526(7) .
C15 C19 1.533(7) .
C15 C16 1.552(7) .
C16 C17 1.545(7) .
C17 C18 1.524(7) .
C17 C20 1.535(7) .
C17 C1H 1.539(7) .
C1E C6E 1.381(7) .
C1E C2E 1.395(7) .
C2E C3E 1.386(7) .
C3E C4E 1.369(8) .
C4E C5E 1.375(8) .
C4E C7E 1.425(9) .
C5E C6E 1.385(8) .
C7E C8E 1.167(8) .
C1F C2F 1.394(7) .
C1F C6F 1.397(7) .
C2F C3F 1.386(7) .
C3F C4F 1.378(7) .
C4F C5F 1.390(8) .
C4F C7F 1.427(8) .
C5F C6F 1.389(7) .
C7F C8F 1.171(8) .
C1G C6G 1.384(7) .
C1G C2G 1.392(7) .
C2G C3G 1.382(7) .
C3G C4G 1.382(8) .
C4G C5G 1.382(8) .
C4G C7G 1.417(9) .
C5G C6G 1.385(7) .
C7G C8G 1.161(8) .
C1H C2H 1.382(7) .
C1H C6H 1.395(7) .
C2H C3H 1.394(7) .
C3H C4H 1.377(7) .
C4H C5H 1.379(7) .
C4H C7H 1.424(8) .
C5H C6H 1.387(7) .
C7H C8H 1.172(8) .
C1S C3S 1.340(8) 7_566
C1S C2S 1.343(8) .
C2S C3S 1.344(8) .
C3S C1S 1.340(8) 7_566
